data_2005735
loop_
_publ_author_name
'Mishra, A. K.'
'Gestin, J. F.'
'Faivre-Chauvet, A.'
'Chatal, J. F.'
'Evain, M.'

_publ_contact_author
;
      Michel Evain
      Laboratoire de Chimie des Solides
      I.M.N, UMR CNRS 110
      Universit\'e de Nantes
      2 Rue de la Houssini\`ere
      44072 Nantes
      France
;
_publ_section_title
;
 6-Ammonio-(1<i>H</i>^+^)-1,4,8,11-tetraazacyclotridecane-5,7-dione
 Dichloride Methanol Solvate: an Amino-Pendant Tetraazacyclotridecane
 Derivative
;
_journal_issue 12
_journal_name_full 'Acta Crystallographica Section C'
_journal_page_first 3100
_journal_page_last 3102
_journal_paper_doi 10.1107/S0108270196009559
_journal_volume 52
_journal_year 1996
_chemical_formula_moiety 'C9 H21 N5 O2 2+,2Cl -,C H4 O'
_chemical_formula_structural 'C9 H21 N5 O2 2+,2Cl -,C H4 O'
_chemical_formula_sum 'C10 H25 Cl2 N5 O3'
_chemical_formula_weight 334.2
_chemical_name_systematic
;
6-ammonio-1H^+^-1,4,8,11-tetraazacyclotridecane-5,7-dione
dichloride methanol solvate
;
_space_group_IT_number 2
_symmetry_cell_setting triclinic
_symmetry_space_group_name_Hall '-P 1'
_symmetry_space_group_name_H-M 'P -1'
_audit_creation_method from_xtal_archive_file_using_CIFIO
_cell_angle_alpha 109.350(11)
_cell_angle_beta 108.260(11)
_cell_angle_gamma 97.640(10)
_cell_formula_units_Z 2
_cell_length_a 9.0659(9)
_cell_length_b 10.0897(10)
_cell_length_c 10.4858(10)
_cell_measurement_reflns_used 25
_cell_measurement_temperature 293
_cell_measurement_theta_max 30
_cell_measurement_theta_min 20
_cell_volume 828.86(18)
_computing_data_collection 'CAD-4F Software (Enraf-Nonius, 1989)'
_computing_data_reduction xtal_DIFDAT_ADDREF_ABSORB_SORTRF
_computing_molecular_graphics 'ORTEP (Johnson, 1976)'
_computing_publication_material xtal_BONDLA_CIFIO
_computing_structure_refinement xtal_CRYLSQ
_computing_structure_solution 'SHELXTL (Sheldrick, 1996)'
_diffrn_ambient_temperature 293
_diffrn_measurement_device 'Enraf Nonius CAD4F'
_diffrn_measurement_method \w
_diffrn_radiation_monochromator graphite
_diffrn_radiation_source 'fine-focus sealed tube'
_diffrn_radiation_type MoK\a
_diffrn_radiation_wavelength 0.71073
_diffrn_reflns_av_R_equivalents .021
_diffrn_reflns_av_sigmaI/netI .073
_diffrn_reflns_limit_h_max 16
_diffrn_reflns_limit_h_min -16
_diffrn_reflns_limit_k_max 18
_diffrn_reflns_limit_k_min -18
_diffrn_reflns_limit_l_max 19
_diffrn_reflns_limit_l_min 0
_diffrn_reflns_number 10654
_diffrn_reflns_reduction_process perpendicular_monochr_Lp
_diffrn_reflns_theta_max 39.99
_diffrn_reflns_theta_min 2.22
_diffrn_standards_decay_% 25
_diffrn_standards_interval_time 60
_diffrn_standards_number 3
_exptl_absorpt_coefficient_mu .41
_exptl_absorpt_correction_T_max 0.93
_exptl_absorpt_correction_T_min 0.84
_exptl_absorpt_correction_type analytical
_exptl_absorpt_process_details xtal_ABSORB_gaussian
_exptl_crystal_colour colourless
_exptl_crystal_density_diffrn 1.339
_exptl_crystal_density_meas ?
_exptl_crystal_description parallepiped
_exptl_crystal_F_000 356
_exptl_crystal_size_max 0.31
_exptl_crystal_size_mid 0.16
_exptl_crystal_size_min 0.11
_refine_diff_density_max .45
_refine_diff_density_min -.31
_refine_ls_extinction_coef 0.047(2)
_refine_ls_extinction_method 'Zachariasen (1968)'
_refine_ls_goodness_of_fit_all 1.753
_refine_ls_goodness_of_fit_obs 1.753
_refine_ls_hydrogen_treatment 'H atoms: refined freely with isotropic thermal parameters'
_refine_ls_matrix_type full
_refine_ls_number_constraints 0
_refine_ls_number_parameters 271
_refine_ls_number_reflns 5730
_refine_ls_number_restraints 0
_refine_ls_R_factor_all .040
_refine_ls_R_factor_obs .040
_refine_ls_shift/esd_max .001
_refine_ls_shift/esd_mean .001
_refine_ls_structure_factor_coef F
_refine_ls_weighting_details 'w = 1/[\s^2^(F~o~^2^)+(0.019F~o~^2^)]'
_refine_ls_weighting_scheme calc
_refine_ls_wR_factor_all .052
_refine_ls_wR_factor_obs .052
_reflns_number_observed 5943
_reflns_number_total 10248
_reflns_observed_criterion refl_observed_if_F_>_4sigma(F)
_cod_data_source_file bm1095.cif
_cod_data_source_block BM1095
_cod_depositor_comments
;
The following automatic conversions were performed:

'_exptl_absorpt_correction_type' value 'Analytical' changed to
'analytical' according to
/home/saulius/struct/CIF-dictionaries/cif_core.dic dictionary named
'cif_core.dic' version 2.4.1 from 2010-06-29.

Automatic conversion script
Id: cif_fix_values 1715 2011-07-08 13:25:40Z adriana 

The following automatic conversions were performed:

'_exptl_crystal_density_meas' value 'not measured' was changed to '?'
- the value is perceived as not measured.

Automatic conversion script
Id: cif_fix_values 3008 2015-01-20 13:52:24Z robertas 

The following automatic conversions were performed:

'_refine_ls_weighting_scheme' value 'w =
1/[\s^2^(F~o~^2^)+(0.019F~o~^2^)]' was changed to 'calc'. New tag
'_refine_ls_weighting_details' was created. The value of the new tag
was set to 'w = 1/[\s^2^(F~o~^2^)+(0.019F~o~^2^)]'.

Automatic conversion script
Id: cif_fix_values 3143 2015-03-26 13:38:13Z robertas 
;
_cod_original_cell_volume 828.86(14)
_cod_database_code 2005735

loop_
_symmetry_equiv_pos_as_xyz
+x,+y,+z
-x,-y,-z

loop_
_atom_site_aniso_label
_atom_site_aniso_U_11
_atom_site_aniso_U_22
_atom_site_aniso_U_33
_atom_site_aniso_U_12
_atom_site_aniso_U_13
_atom_site_aniso_U_23
Cl1 .04130(16) .03709(15) .03558(15) .00538(11) .01702(12) .01473(12)
Cl2 .04133(16) .03475(14) .03348(14) .00181(11) .01257(12) .01296(11)
C .0839(14) .0563(10) .0530(10) .0038(10) .0084(10) .0333(8)
O .0545(6) .0470(6) .0507(6) -.0053(5) .0093(5) .0289(5)
N1 .0296(5) .0331(5) .0317(5) .0065(4) .0125(4) .0147(4)
C2 .0370(6) .0337(5) .0337(6) .0086(5) .0131(5) .0118(5)
C3 .0323(5) .0463(6) .0292(5) .0096(5) .0159(4) .0143(5)
N4 .0278(4) .0334(5) .0305(5) .0042(4) .0123(4) .0097(4)
C5 .0292(5) .0286(5) .0291(5) .0046(4) .0110(4) .0133(4)
O5 .0392(5) .0307(4) .0515(6) .0018(4) .0160(4) .0039(4)
C6 .0258(4) .0269(4) .0284(5) .0034(3) .0102(4) .0141(4)
N6 .0277(4) .0330(5) .0355(5) .0060(4) .0115(4) .0185(4)
C7 .0310(5) .0328(5) .0322(5) .0080(4) .0149(4) .0183(4)
O7 .0414(5) .0491(5) .0456(5) -.0036(4) .0129(4) .0299(4)
N8 .0334(5) .0413(5) .0312(5) .0062(4) .0130(4) .0198(4)
C9 .0396(6) .0557(8) .0325(6) .0132(6) .0179(5) .0250(6)
C10 .0361(6) .0419(6) .0400(6) .0053(5) .0125(5) .0238(5)
N11 .0349(5) .0344(5) .0318(5) .0038(4) .0137(4) .0113(4)
C12 .0390(6) .0408(6) .0366(6) .0112(5) .0129(5) .0219(5)
C13 .0298(5) .0457(7) .0358(6) .0100(5) .0102(5) .0198(5)

loop_
_atom_site_label
_atom_site_fract_x
_atom_site_fract_y
_atom_site_fract_z
_atom_site_U_iso_or_equiv
_atom_site_thermal_displace_type
Cl1 .37629(4) .95661(3) .80163(3) .0378(1) Uani
Cl2 .21977(4) .10872(3) .28780(3) .0380(1) Uani
C 1.3300(3) .5392(2) .6629(2) .0674(8) Uani
O 1.41822(14) .54316(12) .80097(12) .0529(4) Uani
N1 .61336(13) .17969(11) .76915(11) .0309(3) Uani
C2 .70156(16) .30826(14) .91024(14) .0354(4) Uani
C3 .79856(15) .26252(15) 1.02743(14) .0351(4) Uani
N4 .91592(12) .19147(12) .98616(11) .0315(3) Uani
C5 1.07078(14) .25987(12) 1.03243(12) .0288(3) Uani
O5 1.13640(12) .38437(10) 1.12219(12) .0451(4) Uani
C6 1.16509(13) .16959(11) .95534(12) .0266(3) Uani
N6 1.33019(12) .19943(12) 1.06036(12) .0311(3) Uani
C7 1.17177(14) .21870(12) .83322(13) .0298(4) Uani
O7 1.28597(12) .31814(11) .85925(11) .0449(4) Uani
N8 1.04464(13) .15316(12) .70933(11) .0340(4) Uani
H1n8 .982(2) .092(2) .706(2) .047(5) Uiso
C9 1.01320(17) .20065(17) .58825(15) .0394(5) Uani
C10 .89755(16) .29567(15) .59110(15) .0383(4) Uani
N11 .74129(13) .21012(11) .56857(12) .0345(3) Uani
C12 .62561(16) .29288(15) .59561(15) .0373(4) Uani
C13 .51559(15) .21317(16) .64563(15) .0367(4) Uani
H1o 1.365(3) .468(3) .816(3) .089(8) Uiso
H1c 1.327(3) .457(3) .588(3) .105(5) Uiso
H2c 1.224(4) .523(3) .655(3) .105(5) Uiso
H3c 1.350(3) .625(3) .662(3) .105(5) Uiso
H1n1 .681(3) .140(2) .744(2) .063(4) Uiso
H2n1 .532(2) .103(2) .779(2) .063(4) Uiso
H1c2 .776(2) .3775(19) .8967(19) .049(3) Uiso
H2c2 .624(2) .355(2) .943(2) .049(3) Uiso
H1c3 .858(2) .3473(17) 1.1208(18) .041(3) Uiso
H2c3 .729(2) .1940(17) 1.0474(17) .041(3) Uiso
H1n4 .889(2) .1116(18) .9295(18) .036(4) Uiso
H1c6 1.1077(18) .0651(16) .9146(16) .032(4) Uiso
H1n6 1.321(2) .1865(19) 1.142(2) .049(3) Uiso
H2n6 1.377(2) .144(2) 1.018(2) .049(3) Uiso
H3n6 1.384(2) .286(2) 1.089(2) .049(3) Uiso
H1c9 .961(2) .107(2) .492(2) .049(3) Uiso
H2c9 1.119(2) .2529(19) .600(2) .049(3) Uiso
H1c10 .879(2) .3259(19) .5045(19) .047(3) Uiso
H2c10 .941(2) .3820(18) .689(2) .047(3) Uiso
H1n11 .690(3) .151(2) .468(2) .065(6) Uiso
H1c12 .560(2) .3049(17) .5081(18) .041(3) Uiso
H2c12 .683(2) .3870(19) .6645(18) .041(3) Uiso
H1c13 .446(2) .2599(18) .6702(18) .041(3) Uiso
H2c13 .450(2) .1242(18) .5689(19) .041(3) Uiso

loop_
_atom_type_symbol
_atom_type_scat_dispersion_real
_atom_type_scat_dispersion_imag
_atom_type_scat_source
C .002 .002 'Int. Tables Vol IV Tables 2.2B and 2.3.1'
N .004 .003 'Int. Tables Vol IV Tables 2.2B and 2.3.1'
O .008 .006 'Int. Tables Vol IV Tables 2.2B and 2.3.1'
Cl .132 .159 'Int. Tables Vol IV Tables 2.2B and 2.3.1'
H 0 0 'Int. Tables Vol IV Tables 2.2B and 2.3.1'

loop_
_geom_angle_atom_site_label_1
_geom_angle_atom_site_label_2
_geom_angle_atom_site_label_3
_geom_angle
_geom_angle_publ_flag
H3c C H1c 123(3) ?
H3c C H2c 103(3) ?
H3c C O 110.2(17) ?
H1c C H2c 102(2) ?
H1c C O 112(2) ?
H2c C O 105(2) ?
H1o O C 109.4(14) ?
H1n1 N1 H2n1 109(2) ?
H1n1 N1 C2 108.3(11) ?
H1n1 N1 C13 107.9(16) ?
H2n1 N1 C2 111.5(10) ?
H2n1 N1 C13 105.3(11) ?
C2 N1 C13 115.10(10) yes
H1c2 C2 H2c2 110.1(17) ?
H1c2 C2 N1 109.4(10) ?
H1c2 C2 C3 108.4(11) ?
H2c2 C2 N1 109.4(8) ?
H2c2 C2 C3 108.8(12) ?
N1 C2 C3 110.80(10) yes
H1c3 C3 H2c3 106.7(15) ?
H1c3 C3 N4 107.5(11) ?
H1c3 C3 C2 111.1(12) ?
H2c3 C3 N4 107.6(11) ?
H2c3 C3 C2 111.8(10) ?
N4 C3 C2 111.80(10) yes
H1n4 N4 C5 116.1(14) ?
H1n4 N4 C3 120.3(14) ?
C5 N4 C3 123.40(10) yes
O5 C5 N4 125.70(10) yes
O5 C5 C6 120.40(10) yes
N4 C5 C6 113.82(9) yes
H1c6 C6 N6 111.2(9) ?
H1c6 C6 C7 110.9(10) ?
H1c6 C6 C5 108.7(11) ?
N6 C6 C7 109.30(10) yes
N6 C6 C5 109.58(8) yes
C7 C6 C5 107.00(10) yes
H2n6 N6 H3n6 108(2) ?
H2n6 N6 H1n6 114(2) ?
H2n6 N6 C6 108.0(11) ?
H3n6 N6 H1n6 107.8(17) ?
H3n6 N6 C6 112.1(13) ?
H1n6 N6 C6 107.0(11) ?
O7 C7 N8 125.90(10) yes
O7 C7 C6 119.30(10) yes
N8 C7 C6 114.60(10) yes
H1n8 N8 C7 116.3(14) ?
H1n8 N8 C9 120.0(14) ?
C7 N8 C9 123.40(10) yes
H2c9 C9 H1c9 112.7(16) ?
H2c9 C9 N8 105.0(12) ?
H2c9 C9 C10 112.2(12) ?
H1c9 C9 N8 106.6(13) ?
H1c9 C9 C10 108.7(11) ?
N8 C9 C10 111.40(10) yes
H2c10 C10 H1c10 113.0(15) ?
H2c10 C10 N11 109.6(12) ?
H2c10 C10 C9 109.8(11) ?
H1c10 C10 N11 106.5(9) ?
H1c10 C10 C9 108.6(11) ?
N11 C10 C9 109.30(10) yes
H1n11 N11 C10 107.1(16) ?
H1n11 N11 C12 102.5(15) ?
C10 N11 C12 115.80(10) yes
H2c12 C12 H1c12 105.5(15) ?
H2c12 C12 N11 108.5(12) ?
H2c12 C12 C13 112.8(14) ?
H1c12 C12 N11 112.2(12) ?
H1c12 C12 C13 109.0(11) ?
N11 C12 C13 108.70(10) yes
H1c13 C13 H2c13 103.8(15) ?
H1c13 C13 N1 110.2(12) ?
H1c13 C13 C12 114.2(13) ?
H2c13 C13 N1 107.7(13) ?
H2c13 C13 C12 110.5(14) ?
N1 C13 C12 110.10(10) yes
N1 H1n1 N11 111(2) no
O H1o O7 172(2) no

loop_
_geom_bond_atom_site_label_1
_geom_bond_atom_site_label_2
_geom_bond_distance
_geom_bond_publ_flag
C H3c .87(4) ?
C H1c .93(3) ?
C H2c .93(3) ?
C O 1.402(3) yes
O H1o .92(3) ?
N1 H1n1 .84(3) ?
N1 H2n1 1.05(2) ?
N1 C2 1.4910(10) yes
N1 C13 1.492(2) yes
C2 H1c2 .98(2) ?
C2 H2c2 .98(2) ?
C2 C3 1.518(2) yes
C3 H1c3 .986(13) ?
C3 H2c3 .99(2) ?
C3 N4 1.456(2) yes
N4 H1n4 .775(15) ?
N4 C5 1.333(2) yes
C5 O5 1.2190(10) yes
C5 C6 1.538(2) yes
C6 H1c6 .991(14) ?
C6 N6 1.4740(10) yes
C6 C7 1.533(2) yes
N6 H2n6 .84(2) ?
N6 H3n6 .847(19) ?
N6 H1n6 .93(2) ?
C7 O7 1.232(2) yes
C7 N8 1.3200(10) ?
N8 H1n8 .76(2) ?
N8 C9 1.461(2) yes
C9 H2c9 .98(2) ?
C9 H1c9 1.040(15) ?
C9 C10 1.512(2) yes
C10 H2c10 1.016(15) ?
C10 H1c10 1.02(2) ?
C10 N11 1.462(2) yes
N11 H1n11 .94(2) ?
N11 C12 1.463(2) yes
C12 H2c12 .934(14) ?
C12 H1c12 .981(18) ?
C12 C13 1.520(2) yes
C13 H1c13 .89(2) ?
C13 H2c13 .942(14) ?
O7 H1o 1.84(3) no
N11 H1n1 2.36(3) no

loop_
_geom_torsion_atom_site_label_1
_geom_torsion_atom_site_label_2
_geom_torsion_atom_site_label_3
_geom_torsion_atom_site_label_4
_geom_torsion
_geom_torsion_publ_flag
H1c C O H1o -66(3) ?
H2c C O H1o 44(3) ?
H3c C O H1o 153(3) ?
C13 N1 C2 C3 -179.22(13) ?
C13 N1 C2 H1c2 -59.8(13) ?
C13 N1 C2 H2c2 60.9(14) ?
H1n1 N1 C2 C3 -58(2) ?
H1n1 N1 C2 H1c2 61(2) ?
H1n1 N1 C2 H2c2 -178(2) ?
H2n1 N1 C2 C3 60.9(13) ?
H2n1 N1 C2 H1c2 -179.7(18) ?
H2n1 N1 C2 H2c2 -59(2) ?
C2 N1 C13 C12 70.67(15) ?
C2 N1 C13 H1c13 -56.2(11) ?
C2 N1 C13 H2c13 -168.8(14) ?
H1n1 N1 C13 C12 -50.3(14) ?
H1n1 N1 C13 H1c13 -177.2(18) ?
H1n1 N1 C13 H2c13 70(2) ?
H2n1 N1 C13 C12 -166.1(12) ?
H2n1 N1 C13 H1c13 67.1(16) ?
H2n1 N1 C13 H2c13 -45.6(18) ?
N1 C2 C3 N4 59.39(15) ?
N1 C2 C3 H1c3 179.5(13) ?
N1 C2 C3 H2c3 -61.4(10) ?
H1c2 C2 C3 N4 -60.7(11) ?
H1c2 C2 C3 H1c3 59.4(17) ?
H1c2 C2 C3 H2c3 178.5(15) ?
H2c2 C2 C3 N4 179.7(10) ?
H2c2 C2 C3 H1c3 -60.3(16) ?
H2c2 C2 C3 H2c3 58.9(15) ?
C2 C3 N4 C5 98.21(14) ?
C2 C3 N4 H1n4 -76.5(18) ?
H1c3 C3 N4 C5 -24.0(13) ?
H1c3 C3 N4 H1n4 161(2) ?
H2c3 C3 N4 C5 -138.6(9) ?
H2c3 C3 N4 H1n4 47(2) ?
C3 N4 C5 O5 6.1(2) yes
C3 N4 C5 C6 -170.7(2) yes
H1n4 N4 C5 O5 -179.0(17) ?
H1n4 N4 C5 C6 4.2(17) ?
N4 C5 C6 N6 -144.15(12) ?
N4 C5 C6 C7 97.49(13) ?
N4 C5 C6 H1c6 -22.4(10) ?
O5 C5 C6 N6 38.84(18) ?
O5 C5 C6 C7 -79.52(14) ?
O5 C5 C6 H1c6 160.6(10) ?
C5 C6 N6 H1n6 51.6(12) ?
C5 C6 N6 H2n6 175.1(17) ?
C5 C6 N6 H3n6 -66.3(16) ?
C7 C6 N6 H1n6 168.6(12) ?
C7 C6 N6 H2n6 -67.9(17) ?
C7 C6 N6 H3n6 50.7(16) ?
H1c6 C6 N6 H1n6 -68.6(16) ?
H1c6 C6 N6 H2n6 55(2) ?
H1c6 C6 N6 H3n6 173(2) ?
C5 C6 C7 O7 91.10(14) ?
C5 C6 C7 N8 -84.86(12) ?
N6 C6 C7 O7 -27.48(16) ?
N6 C6 C7 N8 156.56(11) ?
H1c6 C6 C7 O7 -150.4(11) ?
H1c6 C6 C7 N8 33.6(11) ?
C6 C7 N8 H1n8 -5.6(18) ?
C6 C7 N8 C9 169.00(10) yes
O7 C7 N8 H1n8 178.7(18) ?
O7 C7 N8 C9 -6.7(2) yes
C7 N8 C9 C10 -97.09(15) ?
C7 N8 C9 H1c9 144.4(12) ?
C7 N8 C9 H2c9 24.7(11) ?
H1n8 N8 C9 C10 77.3(18) ?
H1n8 N8 C9 H1c9 -41(2) ?
H1n8 N8 C9 H2c9 -161(2) ?
N8 C9 C10 N11 -64.09(13) ?
N8 C9 C10 H1c10 -179.9(9) ?
N8 C9 C10 H2c10 56.1(14) ?
H1c9 C9 C10 N11 53.1(14) ?
H1c9 C9 C10 H1c10 -62.7(16) ?
H1c9 C9 C10 H2c10 173(2) ?
H2c9 C9 C10 N11 178.5(12) ?
H2c9 C9 C10 H1c10 62.7(15) ?
H2c9 C9 C10 H2c10 -61.3(18) ?
C9 C10 N11 C12 168.94(12) ?
C9 C10 N11 H1n11 -77.5(16) ?
H1c10 C10 N11 C12 -74.0(11) ?
H1c10 C10 N11 H1n11 40(2) ?
H2c10 C10 N11 C12 48.5(13) ?
H2c10 C10 N11 H1n11 162(2) ?
C10 N11 C12 C13 -150.71(11) ?
C10 N11 C12 H1c12 88.6(11) ?
C10 N11 C12 H2c12 -27.7(14) ?
H1n11 N11 C12 C13 93.1(16) ?
H1n11 N11 C12 H1c12 -28(2) ?
H1n11 N11 C12 H2c12 -144(2) ?
N11 C12 C13 N1 51.45(13) ?
N11 C12 C13 H1c13 176.1(10) ?
N11 C12 C13 H2c13 -67.4(13) ?
H1c12 C12 C13 N1 174.1(10) ?
H1c12 C12 C13 H1c13 -61.3(14) ?
H1c12 C12 C13 H2c13 55.3(16) ?
H2c12 C12 C13 N1 -69.0(13) ?
H2c12 C12 C13 H1c13 55.7(16) ?
H2c12 C12 C13 H2c13 172.2(18) ?
